data_4516476
loop_
_publ_author_name
'Hassanein, Khaled'
'Castillo, Oscar'
'G\'omez-Garc\'ia, Carlos J.'
'Zamora, F\'elix'
'Amo-Ochoa, Pilar'

_publ_contact_author
;
 Pilar Amo-Ochoa. Departamento de Quimica Inorganica. 
 Universidad Autonoma de Madrid,
 E-28049 Madrid, Spain
;
_publ_section_title
;
 Asymmetric and Symmetric Dicopper(II) Paddle-Wheel Units with Modified
 Nucleobases
;
_journal_issue 11
_journal_name_full 'Crystal Growth &amp; Design'
_journal_page_first 5485
_journal_paper_doi 10.1021/acs.cgd.5b01110
_journal_volume 15
_journal_year 2015
_chemical_compound_source 'synthesis as described'
_chemical_formula_moiety 'C32 H40 Cu2 N8 O18 S2, 6(C2 H6 O S)'
_chemical_formula_structural 'C32 H40 Cu2 N8 O18 S2, 6(C2 H6 O S)'
_chemical_formula_sum 'C44 H76 Cu2 N8 O24 S8'
_chemical_formula_weight 1484.69
_chemical_name_systematic
;
[tetrakis{mu-(thymine-1-acetato-KO:KO&#x00B4;)}bis(dimethylsulfoxide)dicopper(II)]-dimethylsulfoxide (1/6)
;
_space_group_IT_number 2
_space_group_name_Hall '-P 1'
_space_group_name_H-M_alt 'P -1'
_symmetry_cell_setting triclinic
_symmetry_Int_Tables_number 2
_symmetry_space_group_name_Hall '-P 1'
_symmetry_space_group_name_H-M 'P -1'
_atom_sites_solution_hydrogens geom
_atom_sites_solution_primary direct
_atom_sites_solution_secondary difmap
_audit_creation_method SHELXL97
_cell_angle_alpha 64.204(3)
_cell_angle_beta 89.820(3)
_cell_angle_gamma 79.094(3)
_cell_formula_units_Z 1
_cell_length_a 9.4516(9)
_cell_length_b 13.4558(12)
_cell_length_c 14.2802(11)
_cell_measurement_reflns_used 21745
_cell_measurement_temperature 100(2)
_cell_measurement_theta_max 25.55
_cell_measurement_theta_min 2.60
_cell_volume 1599.2(2)
_computing_cell_refinement 'SAINT V7.68A (Bruker AXS, 2009)'
_computing_data_reduction 'SAINT V7.68A (Bruker AXS, 2009)'
_computing_molecular_graphics 'Ortep-3 (Farrugia, 1997)'
_computing_publication_material 'WinGX (Farrugia, 1999)'
_computing_structure_refinement 'SHELXL-97 (Sheldrick, 1997)'
_computing_structure_solution 'Sir92 (Altomare et al., 1993)'
_diffrn_ambient_temperature 100(2)
_diffrn_detector_area_resol_mean 8.3333
_diffrn_measured_fraction_theta_full 0.965
_diffrn_measured_fraction_theta_max 0.965
_diffrn_measurement_device_type 'SuperNova, Single source at offset), Eos'
_diffrn_radiation_monochromator graphite
_diffrn_radiation_source 'fine-focus sealed tube'
_diffrn_radiation_type MoK\a
_diffrn_radiation_wavelength 0.71073
_diffrn_reflns_av_R_equivalents 0.0456
_diffrn_reflns_av_sigmaI/netI 0.0579
_diffrn_reflns_limit_h_max 10
_diffrn_reflns_limit_h_min -11
_diffrn_reflns_limit_k_max 16
_diffrn_reflns_limit_k_min -16
_diffrn_reflns_limit_l_max 17
_diffrn_reflns_limit_l_min -17
_diffrn_reflns_number 21745
_diffrn_reflns_theta_full 25.55
_diffrn_reflns_theta_max 25.55
_diffrn_reflns_theta_min 2.60
_diffrn_standards_decay_% 0
_diffrn_standards_interval_count 0
_diffrn_standards_interval_time 0
_diffrn_standards_number 0
_exptl_absorpt_coefficient_mu 1.007
_exptl_absorpt_correction_T_max 0.97
_exptl_absorpt_correction_T_min 0.86
_exptl_absorpt_correction_type multi-scan
_exptl_absorpt_process_details
;
SADABS (Sheldrick, 1996)
;
_exptl_crystal_colour green
_exptl_crystal_density_diffrn 1.542
_exptl_crystal_density_method 'not measured'
_exptl_crystal_description prism
_exptl_crystal_F_000 774
_exptl_crystal_size_max 0.16
_exptl_crystal_size_mid 0.10
_exptl_crystal_size_min 0.03
_refine_diff_density_max 1.453
_refine_diff_density_min -1.733
_refine_diff_density_rms 0.144
_refine_ls_extinction_method none
_refine_ls_goodness_of_fit_ref 1.049
_refine_ls_hydrogen_treatment constr
_refine_ls_matrix_type full
_refine_ls_number_parameters 339
_refine_ls_number_reflns 5790
_refine_ls_number_restraints 96
_refine_ls_restrained_S_all 1.046
_refine_ls_R_factor_all 0.1104
_refine_ls_R_factor_gt 0.0779
_refine_ls_shift/su_max 0.000
_refine_ls_shift/su_mean 0.000
_refine_ls_structure_factor_coef Fsqd
_refine_ls_weighting_details 'calc w=1/[\s^2^(Fo^2^)+(0.1132P)^2^+10.7546P] where P=(Fo^2^+2Fc^2^)/3'
_refine_ls_weighting_scheme calc
_refine_ls_wR_factor_gt 0.2049
_refine_ls_wR_factor_ref 0.2280
_reflns_number_gt 4240
_reflns_number_total 5790
_reflns_threshold_expression >2sigma(I)
_cod_data_source_file cg5b01110_si_002.cif
_cod_data_source_block compound-3
_cod_database_code 4516476

loop_
_symmetry_equiv_pos_as_xyz
'x, y, z'
'-x, -y, -z'

loop_
_atom_site_label
_atom_site_type_symbol
_atom_site_fract_x
_atom_site_fract_y
_atom_site_fract_z
_atom_site_U_iso_or_equiv
_atom_site_adp_type
_atom_site_occupancy
_atom_site_symmetry_multiplicity
_atom_site_calc_flag
_atom_site_refinement_flags
_atom_site_disorder_assembly
_atom_site_disorder_group
Cu1 Cu 0.13148(8) 0.47841(6) 0.46949(6) 0.0162(2) Uani 1 1 d . . .
N11 N 0.0282(6) 0.2027(5) 0.8479(4) 0.0284(13) Uani 1 1 d . . .
C12 C -0.0308(8) 0.1377(6) 0.8127(5) 0.0290(16) Uani 1 1 d . . .
O12 O 0.0049(6) 0.1288(4) 0.7340(4) 0.0397(13) Uani 1 1 d . . .
N13 N -0.1308(7) 0.0841(5) 0.8722(4) 0.0286(13) Uani 1 1 d . . .
H13 H -0.1697 0.0418 0.8513 0.034 Uiso 1 1 calc R . .
C14 C -0.1778(8) 0.0896(6) 0.9628(5) 0.0281(15) Uani 1 1 d . . .
O14 O -0.2673(6) 0.0343(4) 1.0107(4) 0.0358(12) Uani 1 1 d . . .
C15 C -0.1113(8) 0.1590(6) 0.9947(5) 0.0278(15) Uani 1 1 d . . .
C16 C -0.0116(8) 0.2112(6) 0.9370(5) 0.0304(16) Uani 1 1 d . . .
H16 H 0.0334 0.2560 0.9588 0.037 Uiso 1 1 calc R . .
C17 C -0.1529(9) 0.1646(7) 1.0962(6) 0.0396(19) Uani 1 1 d . . .
H17A H -0.0914 0.2065 1.1133 0.059 Uiso 1 1 calc R . .
H17B H -0.1395 0.0879 1.1529 0.059 Uiso 1 1 calc R . .
H17C H -0.2544 0.2030 1.0875 0.059 Uiso 1 1 calc R . .
C18 C 0.1424(7) 0.2558(6) 0.7900(5) 0.0293(16) Uani 1 1 d . . .
H18A H 0.2176 0.1974 0.7836 0.035 Uiso 1 1 calc R . .
H18B H 0.1881 0.2877 0.8299 0.035 Uiso 1 1 calc R . .
C19 C 0.0878(7) 0.3483(5) 0.6822(5) 0.0208(13) Uani 1 1 d . . .
O191 O 0.1823(5) 0.3668(4) 0.6167(3) 0.0242(10) Uani 1 1 d . . .
O192 O -0.0401(5) 0.4013(4) 0.6662(3) 0.0260(10) Uani 1 1 d . . .
N21 N 0.0057(6) 0.1643(4) 0.4552(4) 0.0222(12) Uani 1 1 d . . .
C22 C 0.0191(7) 0.1710(6) 0.3561(5) 0.0244(14) Uani 1 1 d . . .
O22 O -0.0626(5) 0.2373(4) 0.2812(4) 0.0347(12) Uani 1 1 d . . .
N23 N 0.1350(6) 0.0938(4) 0.3511(4) 0.0204(11) Uani 1 1 d . . .
H23 H 0.1459 0.0946 0.2896 0.024 Uiso 1 1 calc R . .
C24 C 0.2358(7) 0.0153(5) 0.4322(5) 0.0211(14) Uani 1 1 d . . .
O24 O 0.3340(5) -0.0463(4) 0.4142(4) 0.0296(11) Uani 1 1 d . . .
C25 C 0.2148(7) 0.0140(5) 0.5331(5) 0.0202(13) Uani 1 1 d . . .
C26 C 0.1015(7) 0.0883(5) 0.5386(5) 0.0220(14) Uani 1 1 d . . .
H26 H 0.0871 0.0881 0.6045 0.026 Uiso 1 1 calc R . .
C27 C 0.3215(8) -0.0668(6) 0.6241(5) 0.0297(16) Uani 1 1 d . . .
H27A H 0.2943 -0.0574 0.6865 0.045 Uiso 1 1 calc R . .
H27B H 0.4184 -0.0514 0.6089 0.045 Uiso 1 1 calc R . .
H27C H 0.3214 -0.1443 0.6364 0.045 Uiso 1 1 calc R . .
C28 C -0.1127(7) 0.2416(6) 0.4688(6) 0.0254(15) Uani 1 1 d . . .
H28A H -0.1538 0.2001 0.5352 0.031 Uiso 1 1 calc R . .
H28B H -0.1895 0.2675 0.4114 0.031 Uiso 1 1 calc R . .
C29 C -0.0708(7) 0.3444(5) 0.4706(5) 0.0199(13) Uani 1 1 d . . .
O291 O 0.0532(4) 0.3624(4) 0.4481(3) 0.0205(9) Uani 1 1 d . . .
O292 O -0.1696(5) 0.4028(4) 0.4957(4) 0.0235(10) Uani 1 1 d . . .
O1 O 0.3397(5) 0.4535(3) 0.4123(4) 0.0241(10) Uani 1 1 d . . .
S1 S 0.46162(17) 0.35019(13) 0.44732(13) 0.0249(4) Uani 1 1 d D . .
C1 C 0.3769(8) 0.2328(5) 0.4815(6) 0.0326(16) Uiso 1 1 d D . .
H1A H 0.3083 0.2317 0.5334 0.049 Uiso 1 1 calc R . .
H1B H 0.4506 0.1627 0.5108 0.049 Uiso 1 1 calc R . .
H1C H 0.3250 0.2394 0.4190 0.049 Uiso 1 1 calc R . .
C2 C 0.5296(8) 0.3206(6) 0.5752(4) 0.0308(16) Uiso 1 1 d D . .
H2A H 0.5779 0.3805 0.5711 0.046 Uiso 1 1 calc R . .
H2B H 0.5990 0.2481 0.6053 0.046 Uiso 1 1 calc R . .
H2C H 0.4493 0.3169 0.6194 0.046 Uiso 1 1 calc R . .
O2 O 0.3592(13) 0.3706(10) 0.1793(9) 0.127(4) Uiso 1 1 d . . .
S2A S 0.2096(5) 0.3685(4) 0.2023(3) 0.0866(12) Uiso 0.826(6) 1 d PD A 1
S2B S 0.2266(17) 0.4596(15) 0.0853(14) 0.0866(12) Uiso 0.174(6) 1 d PD A 2
C3 C 0.1507(17) 0.5138(6) 0.1721(11) 0.109(5) Uiso 1 1 d D . .
C4 C 0.1017(14) 0.3713(12) 0.0983(8) 0.097(4) Uiso 1 1 d D . .
O3 O 0.2065(10) 0.4339(8) 0.8570(7) 0.090(3) Uiso 1 1 d . . .
S3A S 0.3051(4) 0.5101(3) 0.7899(3) 0.0616(9) Uiso 0.830(5) 1 d PD B 1
S3B S 0.3558(16) 0.4336(10) 0.9085(11) 0.0616(9) Uiso 0.170(5) 1 d PD B 2
C5 C 0.3533(19) 0.5803(11) 0.8623(10) 0.123(6) Uiso 1 1 d D . .
C6 C 0.4756(11) 0.4151(12) 0.8173(11) 0.125(6) Uiso 1 1 d D . .
O4 O 0.7758(5) 0.9167(4) 0.8336(3) 0.0308(11) Uiso 1 1 d D . .
S4A S 0.6181(2) 0.90260(17) 0.83660(17) 0.0292(6) Uiso 0.870(4) 1 d PD C 1
C7A C 0.5117(7) 1.0377(5) 0.8099(7) 0.0371(15) Uiso 0.870(4) 1 d PD C 1
C8A C 0.5941(9) 0.8326(7) 0.9727(4) 0.0371(15) Uiso 0.870(4) 1 d PD C 1
S4B S 0.6498(10) 0.8832(10) 0.8996(9) 0.0292(6) Uiso 0.130(4) 1 d PD C 2
C7B C 0.4983(15) 0.996(3) 0.833(2) 0.0371(15) Uiso 0.130(4) 1 d PD C 2
C8B C 0.633(5) 0.877(4) 1.0265(17) 0.0371(15) Uiso 0.130(4) 1 d PD C 2

loop_
_atom_site_aniso_label
_atom_site_aniso_U_11
_atom_site_aniso_U_22
_atom_site_aniso_U_33
_atom_site_aniso_U_23
_atom_site_aniso_U_13
_atom_site_aniso_U_12
Cu1 0.0152(4) 0.0136(4) 0.0188(4) -0.0064(3) 0.0058(3) -0.0023(3)
N11 0.029(3) 0.029(3) 0.021(3) -0.006(2) 0.006(2) -0.005(3)
C12 0.036(4) 0.025(4) 0.019(3) -0.005(3) 0.002(3) -0.003(3)
O12 0.057(4) 0.043(3) 0.026(3) -0.019(2) 0.020(2) -0.014(3)
N13 0.043(4) 0.027(3) 0.019(3) -0.011(2) 0.012(3) -0.012(3)
C14 0.035(4) 0.024(4) 0.020(3) -0.007(3) 0.006(3) -0.002(3)
O14 0.039(3) 0.041(3) 0.032(3) -0.017(2) 0.017(2) -0.017(3)
C15 0.034(4) 0.031(4) 0.018(3) -0.012(3) 0.005(3) -0.003(3)
C16 0.036(4) 0.028(4) 0.022(3) -0.009(3) -0.001(3) -0.001(3)
C17 0.041(5) 0.054(5) 0.037(4) -0.031(4) 0.014(4) -0.013(4)
C18 0.019(3) 0.033(4) 0.025(4) -0.004(3) 0.002(3) -0.002(3)
C19 0.022(4) 0.022(3) 0.019(3) -0.008(3) 0.004(3) -0.009(3)
O191 0.021(2) 0.024(2) 0.023(2) -0.0082(19) 0.0049(19) -0.0030(19)
O192 0.022(3) 0.029(3) 0.021(2) -0.007(2) 0.0074(19) -0.005(2)
N21 0.021(3) 0.025(3) 0.029(3) -0.019(2) 0.008(2) -0.006(2)
C22 0.023(3) 0.025(3) 0.031(4) -0.016(3) 0.006(3) -0.006(3)
O22 0.031(3) 0.038(3) 0.031(3) -0.018(2) -0.003(2) 0.008(2)
N23 0.022(3) 0.023(3) 0.017(3) -0.013(2) 0.004(2) 0.000(2)
C24 0.024(3) 0.019(3) 0.021(3) -0.009(3) 0.008(3) -0.006(3)
O24 0.028(3) 0.027(3) 0.031(3) -0.015(2) 0.003(2) 0.006(2)
C25 0.020(3) 0.022(3) 0.024(3) -0.014(3) 0.005(3) -0.008(3)
C26 0.028(4) 0.025(3) 0.018(3) -0.012(3) 0.010(3) -0.012(3)
C27 0.039(4) 0.026(4) 0.021(3) -0.007(3) 0.005(3) -0.008(3)
C28 0.022(3) 0.026(4) 0.038(4) -0.022(3) 0.014(3) -0.007(3)
C29 0.020(3) 0.021(3) 0.017(3) -0.008(3) 0.003(3) -0.001(3)
O291 0.017(2) 0.022(2) 0.027(2) -0.0136(19) 0.0083(18) -0.0061(18)
O292 0.019(2) 0.020(2) 0.035(3) -0.016(2) 0.0092(19) -0.0044(18)
O1 0.020(2) 0.016(2) 0.033(3) -0.0087(19) 0.0116(19) -0.0008(18)
S1 0.0185(8) 0.0216(8) 0.0322(9) -0.0106(7) 0.0099(7) -0.0023(7)

loop_
_atom_type_symbol
_atom_type_description
_atom_type_scat_dispersion_real
_atom_type_scat_dispersion_imag
_atom_type_scat_source
C C 0.0033 0.0016 'International Tables Vol C Tables 4.2.6.8 and 6.1.1.4'
H H 0.0000 0.0000 'International Tables Vol C Tables 4.2.6.8 and 6.1.1.4'
N N 0.0061 0.0033 'International Tables Vol C Tables 4.2.6.8 and 6.1.1.4'
O O 0.0106 0.0060 'International Tables Vol C Tables 4.2.6.8 and 6.1.1.4'
Cu Cu 0.3201 1.2651 'International Tables Vol C Tables 4.2.6.8 and 6.1.1.4'
S S 0.1246 0.1234 'International Tables Vol C Tables 4.2.6.8 and 6.1.1.4'

loop_
_geom_angle_atom_site_label_1
_geom_angle_atom_site_label_2
_geom_angle_atom_site_label_3
_geom_angle
_geom_angle_site_symmetry_1
_geom_angle_site_symmetry_3
O292 Cu1 O192 87.62(19) 2_566 2_566
O292 Cu1 O191 89.98(19) 2_566 .
O192 Cu1 O191 167.39(18) 2_566 .
O292 Cu1 O291 167.55(17) 2_566 .
O192 Cu1 O291 92.33(19) 2_566 .
O191 Cu1 O291 87.36(18) . .
O292 Cu1 O1 94.07(17) 2_566 .
O192 Cu1 O1 94.12(18) 2_566 .
O191 Cu1 O1 98.40(18) . .
O291 Cu1 O1 98.35(17) . .
O292 Cu1 Cu1 84.70(13) 2_566 2_566
O192 Cu1 Cu1 82.60(13) 2_566 2_566
O191 Cu1 Cu1 84.86(13) . 2_566
O291 Cu1 Cu1 82.95(12) . 2_566
O1 Cu1 Cu1 176.53(12) . 2_566
C16 N11 C12 121.6(6) . .
C16 N11 C18 121.4(6) . .
C12 N11 C18 116.8(6) . .
O12 C12 N13 122.7(7) . .
O12 C12 N11 122.1(7) . .
N13 C12 N11 115.2(6) . .
C12 N13 C14 126.5(6) . .
C12 N13 H13 116.8 . .
C14 N13 H13 116.8 . .
O14 C14 N13 119.7(6) . .
O14 C14 C15 125.1(6) . .
N13 C14 C15 115.1(6) . .
C16 C15 C14 118.6(6) . .
C16 C15 C17 123.4(7) . .
C14 C15 C17 117.9(6) . .
C15 C16 N11 122.9(7) . .
C15 C16 H16 118.5 . .
N11 C16 H16 118.5 . .
C15 C17 H17A 109.5 . .
C15 C17 H17B 109.5 . .
H17A C17 H17B 109.5 . .
C15 C17 H17C 109.5 . .
H17A C17 H17C 109.5 . .
H17B C17 H17C 109.5 . .
N11 C18 C19 112.9(5) . .
N11 C18 H18A 109.0 . .
C19 C18 H18A 109.0 . .
N11 C18 H18B 109.0 . .
C19 C18 H18B 109.0 . .
H18A C18 H18B 107.8 . .
O192 C19 O191 126.3(6) . .
O192 C19 C18 119.1(5) . .
O191 C19 C18 114.6(5) . .
C19 O191 Cu1 121.3(4) . .
C19 O192 Cu1 124.8(4) . 2_566
C26 N21 C22 121.7(5) . .
C26 N21 C28 120.2(5) . .
C22 N21 C28 118.1(6) . .
O22 C22 N23 123.0(6) . .
O22 C22 N21 123.2(6) . .
N23 C22 N21 113.8(6) . .
C22 N23 C24 127.3(5) . .
C22 N23 H23 116.3 . .
C24 N23 H23 116.3 . .
O24 C24 N23 119.2(6) . .
O24 C24 C25 125.2(6) . .
N23 C24 C25 115.6(5) . .
C26 C25 C24 117.3(6) . .
C26 C25 C27 124.0(6) . .
C24 C25 C27 118.7(6) . .
C25 C26 N21 124.3(6) . .
C25 C26 H26 117.9 . .
N21 C26 H26 117.9 . .
C25 C27 H27A 109.5 . .
C25 C27 H27B 109.5 . .
H27A C27 H27B 109.5 . .
C25 C27 H27C 109.5 . .
H27A C27 H27C 109.5 . .
H27B C27 H27C 109.5 . .
N21 C28 C29 114.5(5) . .
N21 C28 H28A 108.6 . .
C29 C28 H28A 108.6 . .
N21 C28 H28B 108.6 . .
C29 C28 H28B 108.6 . .
H28A C28 H28B 107.6 . .
O291 C29 O292 127.3(6) . .
O291 C29 C28 119.1(5) . .
O292 C29 C28 113.6(5) . .
C29 O291 Cu1 122.7(4) . .
C29 O292 Cu1 121.5(4) . 2_566
S1 O1 Cu1 131.3(3) . .
O1 S1 C1 106.0(3) . .
O1 S1 C2 106.5(3) . .
C1 S1 C2 98.5(3) . .
S1 C1 H1A 109.5 . .
S1 C1 H1B 109.5 . .
H1A C1 H1B 109.5 . .
S1 C1 H1C 109.5 . .
H1A C1 H1C 109.5 . .
H1B C1 H1C 109.5 . .
S1 C2 H2A 109.5 . .
S1 C2 H2B 109.5 . .
H2A C2 H2B 109.5 . .
S1 C2 H2C 109.5 . .
H2A C2 H2C 109.5 . .
H2B C2 H2C 109.5 . .
S2A O2 S2B 61.4(7) . .
O2 S2A C3 97.9(7) . .
O2 S2A C4 112.1(7) . .
C3 S2A C4 96.6(7) . .
O2 S2B C3 89.8(9) . .
O2 S2B C4 101.8(10) . .
C3 S2B C4 96.8(8) . .
S2B C3 S2A 54.0(7) . .
S2B C4 S2A 53.9(7) . .
S3A O3 S3B 60.3(6) . .
O3 S3A C6 102.9(7) . .
O3 S3A C5 105.4(7) . .
C6 S3A C5 95.4(8) . .
O3 S3B C5 102.8(9) . .
O3 S3B C6 100.0(9) . .
C5 S3B C6 95.1(8) . .
S3B C5 S3A 52.1(5) . .
S3A C6 S3B 52.1(5) . .
S4B O4 S4A 32.5(5) . .
O4 S4A C7A 105.4(3) . .
O4 S4A C8A 104.5(3) . .
C7A S4A C8A 97.9(4) . .
O4 S4B C8B 125(2) . .
O4 S4B C7B 105.0(5) . .
C8B S4B C7B 97.8(5) . .

loop_
_geom_bond_atom_site_label_1
_geom_bond_atom_site_label_2
_geom_bond_distance
_geom_bond_site_symmetry_2
Cu1 O292 1.960(4) 2_566
Cu1 O192 1.968(4) 2_566
Cu1 O191 1.972(4) .
Cu1 O291 1.982(4) .
Cu1 O1 2.152(4) .
Cu1 Cu1 2.6749(14) 2_566
N11 C16 1.371(9) .
N11 C12 1.378(9) .
N11 C18 1.460(9) .
C12 O12 1.220(8) .
C12 N13 1.362(9) .
N13 C14 1.394(8) .
N13 H13 0.8800 .
C14 O14 1.236(9) .
C14 C15 1.439(10) .
C15 C16 1.342(10) .
C15 C17 1.530(9) .
C16 H16 0.9500 .
C17 H17A 0.9800 .
C17 H17B 0.9800 .
C17 H17C 0.9800 .
C18 C19 1.510(9) .
C18 H18A 0.9900 .
C18 H18B 0.9900 .
C19 O192 1.248(8) .
C19 O191 1.269(8) .
O192 Cu1 1.968(4) 2_566
N21 C26 1.371(9) .
N21 C22 1.385(8) .
N21 C28 1.451(8) .
C22 O22 1.205(8) .
C22 N23 1.384(8) .
N23 C24 1.387(8) .
N23 H23 0.8800 .
C24 O24 1.227(8) .
C24 C25 1.447(9) .
C25 C26 1.348(9) .
C25 C27 1.500(9) .
C26 H26 0.9500 .
C27 H27A 0.9800 .
C27 H27B 0.9800 .
C27 H27C 0.9800 .
C28 C29 1.520(9) .
C28 H28A 0.9900 .
C28 H28B 0.9900 .
C29 O291 1.253(8) .
C29 O292 1.258(7) .
O292 Cu1 1.960(4) 2_566
O1 S1 1.518(4) .
S1 C1 1.784(5) .
S1 C2 1.784(4) .
C1 H1A 0.9800 .
C1 H1B 0.9800 .
C1 H1C 0.9800 .
C2 H2A 0.9800 .
C2 H2B 0.9800 .
C2 H2C 0.9800 .
O2 S2A 1.453(12) .
O2 S2B 1.69(2) .
S2A C3 1.782(5) .
S2A C4 1.786(5) .
S2B C3 1.781(5) .
S2B C4 1.782(5) .
O3 S3A 1.530(9) .
O3 S3B 1.592(18) .
S3A C6 1.781(5) .
S3A C5 1.785(5) .
S3B C5 1.783(5) .
S3B C6 1.790(5) .
O4 S4B 1.529(7) .
O4 S4A 1.536(5) .
S4A C7A 1.780(5) .
S4A C8A 1.789(5) .
S4B C8B 1.784(5) .
S4B C7B 1.786(5) .

loop_
_geom_hbond_atom_site_label_D
_geom_hbond_atom_site_label_H
_geom_hbond_atom_site_label_A
_geom_hbond_distance_DH
_geom_hbond_distance_HA
_geom_hbond_distance_DA
_geom_hbond_angle_DHA
_geom_hbond_site_symmetry_A
N13 H13 O4 0.88 1.97 2.827(8) 165.7 1_445
N13 H13 S4B 0.88 2.83 3.599(12) 146.3 1_445
N23 H23 O4 0.88 1.96 2.820(7) 164.9 2_666
N23 H23 S4A 0.88 2.86 3.539(5) 135.4 2_666
